data_1513276
loop_
_publ_author_name
'Kokado, Kenta'
'Chujo, Yoshiki'

_publ_section_title
;
 Emission via Aggregation of Alternating Polymers witho-Carborane
 andp-Phenylene&#x2212;Ethynylene Sequences
;
_journal_issue 5
_journal_name_full Macromolecules
_journal_page_first 1418
_journal_paper_doi 10.1021/ma8027358
_journal_volume 42
_journal_year 2009
_chemical_formula_sum 'C14 H18 B10 I2'
_chemical_formula_weight 548.18
_chemical_name_systematic
; 
 ? 
;
_space_group_IT_number 15
_symmetry_cell_setting monoclinic
_symmetry_space_group_name_Hall '-C 2yc'
_symmetry_space_group_name_H-M 'C 1 2/c 1'
_atom_sites_solution_hydrogens geom
_atom_sites_solution_primary direct
_atom_sites_solution_secondary difmap
_audit_creation_method SHELXL-97
_cell_angle_alpha 90.00
_cell_angle_beta 104.620(7)
_cell_angle_gamma 90.00
_cell_formula_units_Z 16
_cell_length_a 16.681(3)
_cell_length_b 17.818(3)
_cell_length_c 27.628(5)
_cell_measurement_temperature 93(2)
_cell_volume 7946(2)
_computing_cell_refinement PROCESS-AUTO
_computing_data_collection PROCESS-AUTO
_computing_data_reduction 'Yadokari-XG (Wakita, 2000)'
_computing_molecular_graphics 'Yadokari-XG (Wakita, 2000)'
_computing_publication_material 'Yadokari-XG (Wakita, 2000)'
_computing_structure_refinement 'SHELXL-97 (Sheldrick, 1997)'
_computing_structure_solution 'SHELXS-97 (Sheldrick, 1990)'
_diffrn_ambient_temperature 93(2)
_diffrn_measured_fraction_theta_full 0.995
_diffrn_measured_fraction_theta_max 0.995
_diffrn_radiation_monochromator graphite
_diffrn_radiation_source 'fine-focus sealed tube'
_diffrn_radiation_type MoK\a
_diffrn_radiation_wavelength 0.71075
_diffrn_reflns_av_R_equivalents 0.0588
_diffrn_reflns_av_sigmaI/netI 0.0376
_diffrn_reflns_limit_h_max 21
_diffrn_reflns_limit_h_min -18
_diffrn_reflns_limit_k_max 23
_diffrn_reflns_limit_k_min -23
_diffrn_reflns_limit_l_max 35
_diffrn_reflns_limit_l_min -35
_diffrn_reflns_number 36188
_diffrn_reflns_theta_full 27.48
_diffrn_reflns_theta_max 27.48
_diffrn_reflns_theta_min 3.05
_exptl_absorpt_coefficient_mu 3.161
_exptl_absorpt_correction_T_max 0.3645
_exptl_absorpt_correction_T_min 0.3009
_exptl_absorpt_correction_type multi-scan
_exptl_absorpt_process_details
;
    Higashi, T. (1995). Program for Absorption Correction.
    Rigaku Corporation, Tokyo, Japan.
;
_exptl_crystal_density_diffrn 1.833
_exptl_crystal_density_method 'not measured'
_exptl_crystal_F_000 4128
_exptl_crystal_size_max 0.50
_exptl_crystal_size_mid 0.40
_exptl_crystal_size_min 0.40
_refine_diff_density_max 1.062
_refine_diff_density_min -0.811
_refine_diff_density_rms 0.137
_refine_ls_extinction_method none
_refine_ls_goodness_of_fit_ref 1.117
_refine_ls_hydrogen_treatment constr
_refine_ls_matrix_type full
_refine_ls_number_parameters 469
_refine_ls_number_reflns 9079
_refine_ls_number_restraints 0
_refine_ls_restrained_S_all 1.117
_refine_ls_R_factor_all 0.0367
_refine_ls_R_factor_gt 0.0322
_refine_ls_shift/su_max 0.001
_refine_ls_shift/su_mean 0.000
_refine_ls_structure_factor_coef Fsqd
_refine_ls_weighting_details 'calc w=1/[\s^2^(Fo^2^)+(0.0359P)^2^+39.5910P] where P=(Fo^2^+2Fc^2^)/3'
_refine_ls_weighting_scheme calc
_refine_ls_wR_factor_gt 0.0861
_refine_ls_wR_factor_ref 0.0881
_reflns_number_gt 8284
_reflns_number_total 9079
_reflns_threshold_expression >2\s(I)
_cod_data_source_file ma8027358sup1.cif
_cod_data_source_block ocbmono
_cod_original_sg_symbol_Hall -c_2yc
_cod_original_sg_symbol_H-M c_2/c
_cod_database_code 1513276

loop_
_symmetry_equiv_pos_as_xyz
'x, y, z'
'-x, y, -z+1/2'
'x+1/2, y+1/2, z'
'-x+1/2, y+1/2, -z+1/2'
'-x, -y, -z'
'x, -y, z-1/2'
'-x+1/2, -y+1/2, -z'
'x+1/2, -y+1/2, z-1/2'

loop_
_atom_site_label
_atom_site_type_symbol
_atom_site_fract_x
_atom_site_fract_y
_atom_site_fract_z
_atom_site_U_iso_or_equiv
_atom_site_adp_type
_atom_site_occupancy
_atom_site_symmetry_multiplicity
_atom_site_calc_flag
_atom_site_refinement_flags
C1 C 0.0042(2) 0.07367(19) 0.66338(13) 0.0143(6) Uani 1 1 d .
C2 C 0.0388(2) 0.0033(2) 0.65958(13) 0.0166(7) Uani 1 1 d .
H1 H 0.0882 -0.0004 0.6485 0.020 Uiso 1 1 calc R
C3 C 0.0019(2) -0.0612(2) 0.67177(14) 0.0178(7) Uani 1 1 d .
H2 H 0.0251 -0.1090 0.6685 0.021 Uiso 1 1 calc R
C4 C -0.0694(2) -0.05552(19) 0.68889(14) 0.0166(7) Uani 1 1 d .
C5 C -0.1047(2) 0.0141(2) 0.69259(14) 0.0184(7) Uani 1 1 d .
H3 H -0.1539 0.0177 0.7038 0.022 Uiso 1 1 calc R
C6 C -0.0679(2) 0.0779(2) 0.67996(14) 0.0181(7) Uani 1 1 d .
H4 H -0.0921 0.1255 0.6826 0.022 Uiso 1 1 calc R
C7 C -0.0464(2) 0.1554(2) 0.55676(13) 0.0173(7) Uani 1 1 d .
C8 C -0.0283(2) 0.1064(2) 0.52196(13) 0.0194(7) Uani 1 1 d .
H5 H 0.0276 0.0924 0.5246 0.023 Uiso 1 1 calc R
C9 C -0.0908(3) 0.0776(2) 0.48330(15) 0.0256(8) Uani 1 1 d .
H6 H -0.0778 0.0439 0.4597 0.031 Uiso 1 1 calc R
C10 C -0.1717(2) 0.0984(2) 0.47939(14) 0.0235(8) Uani 1 1 d .
C11 C -0.1912(2) 0.1478(3) 0.51307(15) 0.0271(9) Uani 1 1 d .
H7 H -0.2472 0.1620 0.5099 0.033 Uiso 1 1 calc R
C12 C -0.1284(2) 0.1770(2) 0.55178(14) 0.0244(8) Uani 1 1 d .
H8 H -0.1415 0.2116 0.5748 0.029 Uiso 1 1 calc R
C13 C 0.0485(2) 0.14357(19) 0.65457(13) 0.0143(6) Uani 1 1 d .
C14 C 0.0218(2) 0.18809(19) 0.59771(13) 0.0159(7) Uani 1 1 d .
I1 I -0.125950(15) -0.151538(13) 0.708057(9) 0.02048(7) Uani 1 1 d .
I2 I -0.266894(19) 0.055862(17) 0.421677(10) 0.03424(8) Uani 1 1 d .
B1 B 0.1141(2) 0.1382(2) 0.61492(15) 0.0157(7) Uani 1 1 d .
B2 B -0.0038(2) 0.2275(2) 0.64861(15) 0.0160(7) Uani 1 1 d .
B3 B 0.0801(2) 0.2081(2) 0.70112(15) 0.0156(7) Uani 1 1 d .
B4 B 0.1528(2) 0.1523(2) 0.67997(15) 0.0160(7) Uani 1 1 d .
B5 B 0.1912(2) 0.2065(2) 0.63678(15) 0.0177(8) Uani 1 1 d .
B6 B 0.1074(2) 0.2275(2) 0.58457(16) 0.0179(8) Uani 1 1 d .
B7 B 0.0344(3) 0.2829(2) 0.60585(16) 0.0185(8) Uani 1 1 d .
B8 B 0.0729(2) 0.2969(2) 0.67114(16) 0.0174(8) Uani 1 1 d .
B9 B 0.1705(3) 0.2502(2) 0.69033(16) 0.0180(8) Uani 1 1 d .
B10 B 0.1428(3) 0.2966(2) 0.63159(16) 0.0199(8) Uani 1 1 d .
C15 C 0.0139(2) 0.41740(19) 0.33643(13) 0.0150(6) Uani 1 1 d .
C16 C 0.0119(2) 0.4960(2) 0.33596(15) 0.0199(7) Uani 1 1 d .
H9 H -0.0284 0.5216 0.3487 0.024 Uiso 1 1 calc R
C17 C 0.0679(2) 0.5367(2) 0.31707(15) 0.0209(7) Uani 1 1 d .
H10 H 0.0659 0.5900 0.3168 0.025 Uiso 1 1 calc R
C18 C 0.1269(2) 0.4995(2) 0.29857(13) 0.0161(7) Uani 1 1 d .
C19 C 0.1285(2) 0.4217(2) 0.29787(13) 0.0178(7) Uani 1 1 d .
H11 H 0.1681 0.3962 0.2845 0.021 Uiso 1 1 calc R
C20 C 0.0722(2) 0.3814(2) 0.31684(13) 0.0183(7) Uani 1 1 d .
H12 H 0.0737 0.3281 0.3164 0.022 Uiso 1 1 calc R
C21 C 0.0653(2) 0.3591(2) 0.44884(13) 0.0164(7) Uani 1 1 d .
C22 C 0.0758(2) 0.4109(2) 0.48760(14) 0.0216(8) Uani 1 1 d .
H13 H 0.0291 0.4367 0.4930 0.026 Uiso 1 1 calc R
C23 C 0.1539(2) 0.4253(2) 0.51853(14) 0.0223(8) Uani 1 1 d .
H14 H 0.1606 0.4606 0.5450 0.027 Uiso 1 1 calc R
C24 C 0.2220(2) 0.3876(2) 0.51041(13) 0.0197(7) Uani 1 1 d .
C25 C 0.2129(2) 0.3359(2) 0.47250(14) 0.0223(8) Uani 1 1 d .
H15 H 0.2600 0.3104 0.4672 0.027 Uiso 1 1 calc R
C26 C 0.1342(2) 0.3211(2) 0.44176(14) 0.0193(7) Uani 1 1 d .
H16 H 0.1277 0.2848 0.4159 0.023 Uiso 1 1 calc R
C27 C -0.0483(2) 0.3742(2) 0.35612(13) 0.0162(7) Uani 1 1 d .
C28 C -0.0206(2) 0.34242(19) 0.41716(13) 0.0164(7) Uani 1 1 d .
I3 I 0.213557(14) 0.561657(13) 0.272214(9) 0.01916(7) Uani 1 1 d .
I4 I 0.339644(15) 0.409758(16) 0.556661(10) 0.02603(7) Uani 1 1 d .
B11 B -0.0322(3) 0.2795(2) 0.36862(15) 0.0181(8) Uani 1 1 d .
B12 B -0.0877(3) 0.4174(2) 0.40121(15) 0.0169(8) Uani 1 1 d .
B13 B -0.1156(3) 0.3121(2) 0.32019(16) 0.0188(8) Uani 1 1 d .
B14 B -0.1316(3) 0.2397(2) 0.36073(17) 0.0201(8) Uani 1 1 d .
B15 B -0.0695(3) 0.2593(2) 0.42185(16) 0.0194(8) Uani 1 1 d .
B16 B -0.1047(3) 0.3457(2) 0.44197(16) 0.0185(8) Uani 1 1 d .
B17 B -0.1877(3) 0.3795(2) 0.39380(16) 0.0191(8) Uani 1 1 d .
B18 B -0.1507(2) 0.3983(2) 0.34021(16) 0.0177(8) Uani 1 1 d .
B19 B -0.2060(3) 0.3135(2) 0.34334(16) 0.0199(8) Uani 1 1 d .
B20 B -0.1777(3) 0.2811(2) 0.40598(17) 0.0200(8) Uani 1 1 d .

loop_
_atom_site_aniso_label
_atom_site_aniso_U_11
_atom_site_aniso_U_22
_atom_site_aniso_U_33
_atom_site_aniso_U_23
_atom_site_aniso_U_13
_atom_site_aniso_U_12
C1 0.0121(15) 0.0158(16) 0.0139(15) 0.0001(13) 0.0012(12) -0.0002(12)
C2 0.0143(16) 0.0181(17) 0.0188(17) 0.0025(13) 0.0070(13) 0.0032(13)
C3 0.0165(16) 0.0155(16) 0.0207(17) -0.0015(13) 0.0034(14) 0.0008(13)
C4 0.0159(16) 0.0139(16) 0.0185(17) 0.0008(13) 0.0017(13) -0.0052(13)
C5 0.0162(16) 0.0202(17) 0.0214(17) -0.0026(14) 0.0095(14) -0.0010(14)
C6 0.0157(16) 0.0176(16) 0.0220(18) -0.0014(14) 0.0064(14) 0.0008(13)
C7 0.0168(17) 0.0191(17) 0.0153(16) 0.0033(13) 0.0028(13) -0.0023(13)
C8 0.0208(18) 0.0187(17) 0.0175(17) 0.0019(14) 0.0025(14) 0.0000(14)
C9 0.036(2) 0.0211(18) 0.0170(18) -0.0010(15) 0.0018(16) -0.0025(16)
C10 0.0266(19) 0.0233(19) 0.0157(17) 0.0029(14) -0.0037(15) -0.0113(15)
C11 0.0144(17) 0.045(2) 0.0205(19) 0.0016(17) 0.0023(15) -0.0027(16)
C12 0.0181(18) 0.035(2) 0.0188(18) -0.0043(16) 0.0028(15) 0.0014(16)
C13 0.0133(15) 0.0145(15) 0.0144(15) 0.0026(12) 0.0020(13) 0.0013(12)
C14 0.0142(16) 0.0156(16) 0.0181(16) 0.0030(13) 0.0047(13) -0.0001(13)
I1 0.02098(12) 0.01533(11) 0.02671(13) -0.00062(9) 0.00898(10) -0.00545(8)
I2 0.03749(16) 0.03625(16) 0.02170(14) 0.00096(11) -0.00602(11) -0.01570(12)
B1 0.0133(17) 0.0174(18) 0.0168(18) 0.0042(15) 0.0046(14) 0.0008(14)
B2 0.0169(18) 0.0148(17) 0.0162(18) 0.0004(14) 0.0039(15) 0.0009(14)
B3 0.0134(17) 0.0137(17) 0.0188(18) -0.0001(14) 0.0028(15) -0.0002(14)
B4 0.0128(17) 0.0170(18) 0.0176(18) 0.0022(15) 0.0028(15) -0.0010(14)
B5 0.0144(18) 0.0193(19) 0.0193(19) 0.0045(15) 0.0039(15) -0.0006(15)
B6 0.0134(18) 0.0201(19) 0.0214(19) 0.0055(16) 0.0063(15) -0.0015(15)
B7 0.0161(18) 0.0167(18) 0.0217(19) 0.0011(15) 0.0029(15) -0.0022(15)
B8 0.0149(18) 0.0135(17) 0.023(2) 0.0010(15) 0.0031(15) -0.0009(14)
B9 0.0157(18) 0.0154(18) 0.023(2) 0.0023(15) 0.0045(15) -0.0015(15)
B10 0.0176(19) 0.0194(19) 0.022(2) 0.0037(16) 0.0033(16) 0.0004(15)
C15 0.0142(15) 0.0141(16) 0.0145(15) 0.0004(13) -0.0001(12) 0.0002(12)
C16 0.0187(17) 0.0170(17) 0.0255(18) 0.0028(14) 0.0082(15) 0.0049(14)
C17 0.0203(17) 0.0139(16) 0.0265(19) -0.0012(14) 0.0024(15) 0.0023(14)
C18 0.0137(16) 0.0180(17) 0.0150(16) 0.0010(13) 0.0007(13) -0.0016(13)
C19 0.0173(17) 0.0176(17) 0.0181(17) -0.0019(14) 0.0036(14) 0.0011(13)
C20 0.0225(18) 0.0139(16) 0.0194(17) 0.0005(13) 0.0069(14) 0.0004(14)
C21 0.0148(16) 0.0190(17) 0.0150(16) 0.0029(13) 0.0032(13) 0.0015(13)
C22 0.0203(18) 0.0238(18) 0.0200(18) -0.0032(15) 0.0039(14) 0.0065(15)
C23 0.0227(19) 0.0228(18) 0.0206(18) -0.0053(15) 0.0039(15) 0.0014(15)
C24 0.0157(16) 0.0251(18) 0.0167(16) 0.0036(14) 0.0013(13) -0.0011(14)
C25 0.0167(17) 0.030(2) 0.0202(18) -0.0002(15) 0.0049(14) 0.0055(15)
C26 0.0179(17) 0.0228(18) 0.0168(16) -0.0017(14) 0.0037(14) 0.0043(14)
C27 0.0186(16) 0.0151(16) 0.0132(15) 0.0011(13) 0.0008(13) 0.0019(13)
C28 0.0176(17) 0.0156(16) 0.0161(16) 0.0009(13) 0.0046(13) 0.0021(13)
I3 0.01901(12) 0.01765(12) 0.02055(12) 0.00241(8) 0.00450(9) -0.00342(8)
I4 0.01944(13) 0.03313(15) 0.02191(13) -0.00019(10) -0.00145(10) -0.00247(10)
B11 0.0201(19) 0.0141(18) 0.0188(19) -0.0021(15) 0.0025(15) -0.0014(15)
B12 0.0163(18) 0.0154(18) 0.0196(19) 0.0011(15) 0.0056(15) 0.0029(15)
B13 0.0187(19) 0.0157(18) 0.0196(19) -0.0015(15) 0.0004(15) -0.0009(15)
B14 0.0185(19) 0.0169(19) 0.026(2) -0.0011(16) 0.0067(16) -0.0018(15)
B15 0.0200(19) 0.0172(18) 0.022(2) 0.0024(15) 0.0078(16) -0.0006(15)
B16 0.0167(18) 0.022(2) 0.0186(19) -0.0001(15) 0.0072(15) 0.0013(15)
B17 0.0183(19) 0.0187(19) 0.021(2) 0.0010(16) 0.0067(16) 0.0002(16)
B18 0.0132(17) 0.0195(19) 0.0198(19) 0.0018(15) 0.0033(15) 0.0041(15)
B19 0.0158(18) 0.023(2) 0.0207(19) -0.0011(16) 0.0049(15) -0.0012(16)
B20 0.0178(19) 0.0206(19) 0.023(2) 0.0029(16) 0.0083(16) 0.0010(16)

loop_
_atom_type_symbol
_atom_type_description
_atom_type_scat_dispersion_real
_atom_type_scat_dispersion_imag
_atom_type_scat_source
C C 0.0033 0.0016 'International Tables Vol C Tables 4.2.6.8 and 6.1.1.4'
H H 0.0000 0.0000 'International Tables Vol C Tables 4.2.6.8 and 6.1.1.4'
B B 0.0013 0.0007 'International Tables Vol C Tables 4.2.6.8 and 6.1.1.4'
I I -0.4742 1.8119 'International Tables Vol C Tables 4.2.6.8 and 6.1.1.4'

loop_
_geom_angle_atom_site_label_1
_geom_angle_atom_site_label_2
_geom_angle_atom_site_label_3
_geom_angle
C6 C1 C2 118.8(3)
C6 C1 C13 120.7(3)
C2 C1 C13 120.2(3)
C3 C2 C1 120.6(3)
C2 C3 C4 119.6(3)
C5 C4 C3 120.3(3)
C5 C4 I1 119.2(3)
C3 C4 I1 120.5(3)
C6 C5 C4 119.6(3)
C5 C6 C1 121.0(3)
C8 C7 C12 119.0(3)
C8 C7 C14 120.6(3)
C12 C7 C14 120.3(3)
C7 C8 C9 120.9(4)
C10 C9 C8 119.4(4)
C9 C10 C11 120.9(3)
C9 C10 I2 120.3(3)
C11 C10 I2 118.9(3)
C10 C11 C12 119.7(4)
C7 C12 C11 120.1(4)
C1 C13 B3 120.6(3)
C1 C13 B4 120.1(3)
B3 C13 B4 62.7(2)
C1 C13 C14 120.5(3)
B3 C13 C14 109.8(3)
B4 C13 C14 109.6(3)
C1 C13 B2 118.6(3)
B3 C13 B2 62.5(2)
B4 C13 B2 113.5(3)
C14 C13 B2 60.1(2)
C1 C13 B1 118.2(3)
B3 C13 B1 112.9(3)
B4 C13 B1 61.7(2)
C14 C13 B1 60.4(2)
B2 C13 B1 111.9(3)
C7 C14 B7 121.7(3)
C7 C14 B6 120.8(3)
B7 C14 B6 62.7(2)
C7 C14 C13 118.8(3)
B7 C14 C13 110.0(3)
B6 C14 C13 110.3(3)
C7 C14 B2 118.5(3)
B7 C14 B2 62.4(2)
B6 C14 B2 113.5(3)
C13 C14 B2 60.1(2)
C7 C14 B1 117.2(3)
B7 C14 B1 113.5(3)
B6 C14 B1 62.5(2)
C13 C14 B1 60.3(2)
B2 C14 B1 111.8(3)
C13 B1 C14 59.2(2)
C13 B1 B5 105.5(3)
C14 B1 B5 105.1(3)
C13 B1 B4 58.5(2)
C14 B1 B4 106.1(3)
B5 B1 B4 60.4(2)
C13 B1 B6 105.8(3)
C14 B1 B6 58.0(2)
B5 B1 B6 60.1(2)
B4 B1 B6 108.3(3)
C13 B2 C14 59.9(2)
C13 B2 B8 105.6(3)
C14 B2 B8 105.4(3)
C13 B2 B7 106.8(3)
C14 B2 B7 58.6(2)
B8 B2 B7 59.9(2)
C13 B2 B3 58.4(2)
C14 B2 B3 106.3(3)
B8 B2 B3 60.0(2)
B7 B2 B3 108.1(3)
C13 B3 B9 105.8(3)
C13 B3 B8 106.1(3)
B9 B3 B8 60.3(2)
C13 B3 B2 59.1(2)
B9 B3 B2 107.9(3)
B8 B3 B2 59.9(2)
C13 B3 B4 58.8(2)
B9 B3 B4 60.1(2)
B8 B3 B4 108.4(3)
B2 B3 B4 107.6(3)
C13 B4 B1 59.8(2)
C13 B4 B5 106.0(3)
B1 B4 B5 59.7(2)
C13 B4 B3 58.5(2)
B1 B4 B3 108.0(3)
B5 B4 B3 108.0(3)
C13 B4 B9 105.3(3)
B1 B4 B9 107.8(3)
B5 B4 B9 60.1(2)
B3 B4 B9 59.9(2)
B1 B5 B4 59.9(2)
B1 B5 B6 60.7(2)
B4 B5 B6 108.5(3)
B1 B5 B9 107.9(3)
B4 B5 B9 60.1(2)
B6 B5 B9 107.7(3)
B1 B5 B10 108.5(3)
B4 B5 B10 108.1(3)
B6 B5 B10 59.9(2)
B9 B5 B10 59.7(2)
C14 B6 B5 105.6(3)
C14 B6 B7 58.7(2)
B5 B6 B7 108.2(3)
C14 B6 B10 105.7(3)
B5 B6 B10 60.3(2)
B7 B6 B10 60.2(2)
C14 B6 B1 59.5(2)
B5 B6 B1 59.2(2)
B7 B6 B1 107.8(3)
B10 B6 B1 107.7(3)
C14 B7 B8 105.9(3)
C14 B7 B2 59.1(2)
B8 B7 B2 60.0(2)
C14 B7 B6 58.7(2)
B8 B7 B6 108.1(3)
B2 B7 B6 107.6(3)
C14 B7 B10 105.4(3)
B8 B7 B10 60.3(2)
B2 B7 B10 108.0(3)
B6 B7 B10 59.9(2)
B7 B8 B2 60.1(2)
B7 B8 B3 108.3(3)
B2 B8 B3 60.1(2)
B7 B8 B9 107.8(3)
B2 B8 B9 107.6(3)
B3 B8 B9 59.8(2)
B7 B8 B10 60.2(2)
B2 B8 B10 107.9(3)
B3 B8 B10 107.8(3)
B9 B8 B10 59.6(2)
B3 B9 B10 108.4(3)
B3 B9 B4 60.0(2)
B10 B9 B4 108.4(3)
B3 B9 B5 107.8(3)
B10 B9 B5 60.3(2)
B4 B9 B5 59.8(2)
B3 B9 B8 59.9(2)
B10 B9 B8 60.3(2)
B4 B9 B8 107.9(3)
B5 B9 B8 108.1(3)
B9 B10 B6 107.8(3)
B9 B10 B7 107.6(3)
B6 B10 B7 59.9(2)
B9 B10 B8 60.1(2)
B6 B10 B8 107.5(3)
B7 B10 B8 59.5(2)
B9 B10 B5 60.0(2)
B6 B10 B5 59.8(2)
B7 B10 B5 107.5(3)
B8 B10 B5 107.7(3)
C20 C15 C16 118.5(3)
C20 C15 C27 121.5(3)
C16 C15 C27 120.0(3)
C17 C16 C15 120.7(3)
C16 C17 C18 119.8(3)
C19 C18 C17 120.1(3)
C19 C18 I3 120.4(3)
C17 C18 I3 119.5(3)
C18 C19 C20 119.7(3)
C15 C20 C19 121.2(3)
C22 C21 C26 118.9(3)
C22 C21 C28 119.7(3)
C26 C21 C28 121.3(3)
C23 C22 C21 120.9(3)
C24 C23 C22 119.4(3)
C25 C24 C23 120.7(3)
C25 C24 I4 119.9(3)
C23 C24 I4 119.4(3)
C24 C25 C26 119.7(3)
C21 C26 C25 120.4(3)
C15 C27 B13 122.4(3)
C15 C27 B18 121.1(3)
B13 C27 B18 62.9(2)
C15 C27 C28 119.0(3)
B13 C27 C28 109.2(3)
B18 C27 C28 109.7(3)
C15 C27 B12 117.2(3)
B13 C27 B12 113.2(3)
B18 C27 B12 62.4(2)
C28 C27 B12 59.9(2)
C15 C27 B11 119.1(3)
B13 C27 B11 61.9(2)
B18 C27 B11 113.0(3)
C28 C27 B11 59.7(2)
B12 C27 B11 111.0(3)
C21 C28 B16 121.0(3)
C21 C28 B15 121.9(3)
B16 C28 B15 62.9(2)
C21 C28 B11 119.0(3)
B16 C28 B11 113.1(3)
B15 C28 B11 62.2(2)
C21 C28 B12 117.0(3)
B16 C28 B12 62.1(2)
B15 C28 B12 113.5(3)
B11 C28 B12 111.5(3)
C21 C28 C27 118.8(3)
B16 C28 C27 109.7(3)
B15 C28 C27 110.1(3)
B11 C28 C27 60.2(2)
B12 C28 C27 60.1(2)
C28 B11 C27 60.1(2)
C28 B11 B14 106.0(3)
C27 B11 B14 105.9(3)
C28 B11 B13 106.7(3)
C27 B11 B13 58.4(2)
B14 B11 B13 60.2(2)
C28 B11 B15 58.6(2)
C27 B11 B15 107.1(3)
B14 B11 B15 60.4(2)
B13 B11 B15 108.7(3)
C28 B12 C27 60.0(2)
C28 B12 B17 105.4(3)
C27 B12 B17 105.5(3)
C28 B12 B16 58.5(2)
C27 B12 B16 106.8(3)
B17 B12 B16 59.9(2)
C28 B12 B18 106.5(3)
C27 B12 B18 58.3(2)
B17 B12 B18 60.1(2)
B16 B12 B18 108.2(3)
C27 B13 B11 59.7(2)
C27 B13 B14 106.7(3)
B11 B13 B14 59.8(2)
C27 B13 B19 106.0(3)
B11 B13 B19 108.0(3)
B14 B13 B19 60.4(2)
C27 B13 B18 58.6(2)
B11 B13 B18 107.8(3)
B14 B13 B18 108.5(3)
B19 B13 B18 60.2(2)
B11 B14 B13 59.9(2)
B11 B14 B15 60.0(2)
B13 B14 B15 108.2(3)
B11 B14 B20 107.8(3)
B13 B14 B20 107.6(3)
B15 B14 B20 60.3(2)
B11 B14 B19 107.7(3)
B13 B14 B19 60.0(2)
B15 B14 B19 108.0(3)
B20 B14 B19 59.5(2)
C28 B15 B11 59.2(2)
C28 B15 B14 105.8(3)
B11 B15 B14 59.6(2)
C28 B15 B16 58.5(2)
B11 B15 B16 107.2(3)
B14 B15 B16 107.9(3)
C28 B15 B20 105.4(3)
B11 B15 B20 107.3(3)
B14 B15 B20 60.0(2)
B16 B15 B20 59.9(2)
C28 B16 B17 106.0(3)
C28 B16 B12 59.4(2)
B17 B16 B12 59.8(2)
C28 B16 B15 58.6(2)
B17 B16 B15 108.4(3)
B12 B16 B15 107.8(3)
C28 B16 B20 105.5(3)
B17 B16 B20 60.3(2)
B12 B16 B20 107.9(3)
B15 B16 B20 60.1(2)
B12 B17 B16 60.3(2)
B12 B17 B18 60.4(2)
B16 B17 B18 108.8(3)
B12 B17 B20 108.3(3)
B16 B17 B20 60.3(2)
B18 B17 B20 107.9(3)
B12 B17 B19 108.2(3)
B16 B17 B19 108.0(3)
B18 B17 B19 60.1(2)
B20 B17 B19 59.4(2)
C27 B18 B17 105.9(3)
C27 B18 B12 59.4(2)
B17 B18 B12 59.5(2)
C27 B18 B13 58.5(2)
B17 B18 B13 107.9(3)
B12 B18 B13 107.3(3)
C27 B18 B19 105.7(3)
B17 B18 B19 60.4(2)
B12 B18 B19 107.7(3)
B13 B18 B19 59.9(2)
B20 B19 B13 107.8(3)
B20 B19 B18 108.1(3)
B13 B19 B18 59.9(2)
B20 B19 B14 60.2(2)
B13 B19 B14 59.6(2)
B18 B19 B14 107.7(3)
B20 B19 B17 60.2(2)
B13 B19 B17 107.2(3)
B18 B19 B17 59.5(2)
B14 B19 B17 107.7(3)
B19 B20 B14 60.4(2)
B19 B20 B16 108.1(3)
B14 B20 B16 107.6(3)
B19 B20 B17 60.4(2)
B14 B20 B17 108.1(3)
B16 B20 B17 59.3(2)
B19 B20 B15 108.3(3)
B14 B20 B15 59.7(2)
B16 B20 B15 59.9(2)
B17 B20 B15 107.4(3)

loop_
_geom_bond_atom_site_label_1
_geom_bond_atom_site_label_2
_geom_bond_distance
C1 C6 1.392(5)
C1 C2 1.396(5)
C1 C13 1.499(5)
C2 C3 1.385(5)
C3 C4 1.390(5)
C4 C5 1.388(5)
C4 I1 2.085(3)
C5 C6 1.379(5)
C7 C8 1.387(5)
C7 C12 1.394(5)
C7 C14 1.504(5)
C8 C9 1.389(5)
C9 C10 1.377(6)
C10 C11 1.379(6)
C10 I2 2.088(4)
C11 C12 1.395(5)
C13 B3 1.706(5)
C13 B4 1.711(5)
C13 C14 1.715(5)
C13 B2 1.719(5)
C13 B1 1.735(5)
C14 B7 1.710(5)
C14 B6 1.711(5)
C14 B2 1.719(5)
C14 B1 1.737(5)
B1 B5 1.762(6)
B1 B4 1.767(6)
B1 B6 1.789(6)
B2 B8 1.775(6)
B2 B7 1.776(6)
B2 B3 1.777(6)
B3 B9 1.775(6)
B3 B8 1.776(6)
B3 B4 1.777(6)
B4 B5 1.775(6)
B4 B9 1.780(6)
B5 B6 1.777(6)
B5 B9 1.782(6)
B5 B10 1.788(6)
B6 B7 1.779(6)
B6 B10 1.780(6)
B7 B8 1.773(6)
B7 B10 1.786(6)
B8 B9 1.785(6)
B8 B10 1.788(6)
B9 B10 1.776(6)
C15 C20 1.385(5)
C15 C16 1.400(5)
C15 C27 1.499(5)
C16 C17 1.385(5)
C17 C18 1.387(5)
C18 C19 1.387(5)
C18 I3 2.092(3)
C19 C20 1.387(5)
C21 C22 1.390(5)
C21 C26 1.391(5)
C21 C28 1.508(5)
C22 C23 1.389(5)
C23 C24 1.386(5)
C24 C25 1.374(5)
C24 I4 2.091(4)
C25 C26 1.397(5)
C27 B13 1.706(5)
C27 B18 1.709(5)
C27 C28 1.728(5)
C27 B12 1.728(5)
C27 B11 1.730(5)
C28 B16 1.710(5)
C28 B15 1.711(5)
C28 B11 1.721(5)
C28 B12 1.726(5)
B11 B14 1.766(6)
B11 B13 1.768(6)
B11 B15 1.773(6)
B12 B17 1.764(6)
B12 B16 1.773(6)
B12 B18 1.780(6)
B13 B14 1.772(6)
B13 B19 1.780(6)
B13 B18 1.781(6)
B14 B15 1.779(6)
B14 B20 1.784(6)
B14 B19 1.788(6)
B15 B16 1.784(6)
B15 B20 1.788(6)
B16 B17 1.767(6)
B16 B20 1.785(6)
B17 B18 1.774(6)
B17 B20 1.785(6)
B17 B19 1.790(6)
B18 B19 1.784(6)
B19 B20 1.771(6)
